data_7026611
loop_
_publ_author_name
'Kou, Hui-Zhong'
'An, Guang-Yu'
'Ji, Cong-Min'
'Wang, Bing-Wu'
'Cui, Ai-Li'

_publ_section_title
;
 Ferromagnetic coupling in oximato-bridged multi-decker Ni(II) clusters.
;
_journal_issue 40
_journal_name_full 'Dalton transactions (Cambridge, England : 2003)'
_journal_page_first 9604
_journal_page_last 9610
_journal_paper_doi 10.1039/c0dt00528b
_journal_volume 39
_journal_year 2010
_chemical_formula_sum 'C48 H80 Br4 N24 Ni8 O26'
_chemical_formula_weight 2198.68
_chemical_name_systematic
;
?
;
_space_group_IT_number 2
_symmetry_cell_setting triclinic
_symmetry_space_group_name_Hall '-P 1'
_symmetry_space_group_name_H-M 'P -1'
_atom_sites_solution_hydrogens geom
_atom_sites_solution_primary direct
_atom_sites_solution_secondary difmap
_audit_creation_method SHELXL-97
_cell_angle_alpha 100.29(3)
_cell_angle_beta 111.88(3)
_cell_angle_gamma 97.79(3)
_cell_formula_units_Z 1
_cell_length_a 12.313(3)
_cell_length_b 12.909(3)
_cell_length_c 13.706(3)
_cell_measurement_reflns_used 2511
_cell_measurement_temperature 298(2)
_cell_measurement_theta_max 26.00
_cell_measurement_theta_min 3.06
_cell_volume 1939.8(10)
_computing_cell_refinement 'crystalstructure 3.6.0 (Rigaku, 2004)'
_computing_data_collection 'crystalstructure 3.6.0 (Rigaku, 2004)'
_computing_data_reduction 'SHELXL-97 (Sheldrick, 1997)'
_computing_molecular_graphics 'XP (Sheldrick, 1998)'
_computing_publication_material 'XP (Sheldrick, 1998)'
_computing_structure_refinement 'SHELXL-97 (Sheldrick, 1997)'
_computing_structure_solution 'SHELXS-97 (Sheldrick, 1990)'
_diffrn_ambient_temperature 298(2)
_diffrn_detector_area_resol_mean 0.77
_diffrn_measured_fraction_theta_full 0.973
_diffrn_measured_fraction_theta_max 0.973
_diffrn_measurement_device_type 'Rigaku R-AXIS RAPID IP'
_diffrn_measurement_method '\w scans'
_diffrn_radiation_monochromator graphite
_diffrn_radiation_source 'fine-focus sealed tube'
_diffrn_radiation_type MoK\a
_diffrn_radiation_wavelength 0.71073
_diffrn_reflns_av_R_equivalents 0.1561
_diffrn_reflns_av_sigmaI/netI 0.2283
_diffrn_reflns_limit_h_max 14
_diffrn_reflns_limit_h_min -15
_diffrn_reflns_limit_k_max 15
_diffrn_reflns_limit_k_min -14
_diffrn_reflns_limit_l_max 16
_diffrn_reflns_limit_l_min -16
_diffrn_reflns_number 16096
_diffrn_reflns_theta_full 26.00
_diffrn_reflns_theta_max 26.00
_diffrn_reflns_theta_min 3.06
_diffrn_standards_decay_% 0
_exptl_absorpt_coefficient_mu 4.046
_exptl_absorpt_correction_T_max 0.6878
_exptl_absorpt_correction_T_min 0.6152
_exptl_absorpt_correction_type empirical
_exptl_absorpt_process_details 'ABSCOR; Higashi, 1995'
_exptl_crystal_colour 'red brown'
_exptl_crystal_density_diffrn 1.882
_exptl_crystal_density_method 'not measured'
_exptl_crystal_description platelet
_exptl_crystal_F_000 1108
_exptl_crystal_size_max 0.13
_exptl_crystal_size_mid 0.13
_exptl_crystal_size_min 0.10
_refine_diff_density_max 1.113
_refine_diff_density_min -1.283
_refine_diff_density_rms 0.171
_refine_ls_extinction_method none
_refine_ls_goodness_of_fit_ref 0.980
_refine_ls_hydrogen_treatment constr
_refine_ls_matrix_type full
_refine_ls_number_parameters 496
_refine_ls_number_reflns 7412
_refine_ls_number_restraints 0
_refine_ls_restrained_S_all 0.980
_refine_ls_R_factor_all 0.2844
_refine_ls_R_factor_gt 0.1136
_refine_ls_shift/su_max 0.003
_refine_ls_shift/su_mean 0.000
_refine_ls_structure_factor_coef Fsqd
_refine_ls_weighting_details 'calc w=1/[\s^2^(Fo^2^)+(0.1200P)^2^+1.9000P] where P=(Fo^2^+2Fc^2^)/3'
_refine_ls_weighting_scheme calc
_refine_ls_wR_factor_gt 0.2375
_refine_ls_wR_factor_ref 0.3025
_reflns_number_gt 2511
_reflns_number_total 7412
_reflns_threshold_expression >2sigma(I)
_cod_data_source_file c0dt00528b.txt
_cod_data_source_block 5
_cod_depositor_comments
;
The following automatic conversions were performed:

'_symmetry_cell_setting' value 'Triclinic' changed to 'triclinic'
according to /home/saulius/struct/CIF-dictionaries/cif_core.dic
dictionary named 'cif_core.dic' version 2.4.2 from
2011-04-26.

'_exptl_absorpt_correction_type' value 'Empirical'
changed to 'empirical' according to
/home/saulius/struct/CIF-dictionaries/cif_core.dic dictionary named
'cif_core.dic' version 2.4.2 from 2011-04-26.

Automatic conversion script
Id: cif_fix_values 1891 2012-01-12 08:04:46Z andrius 
;
_cod_original_cell_volume 1939.7(7)
_cod_original_sg_symbol_H-M P-1
_cod_database_code 7026611

loop_
_symmetry_equiv_pos_as_xyz
'x, y, z'
'-x, -y, -z'

loop_
_atom_site_label
_atom_site_type_symbol
_atom_site_fract_x
_atom_site_fract_y
_atom_site_fract_z
_atom_site_U_iso_or_equiv
_atom_site_adp_type
_atom_site_occupancy
_atom_site_symmetry_multiplicity
_atom_site_calc_flag
_atom_site_refinement_flags
Ni1 Ni 0.81098(17) 0.45616(16) 0.39438(17) 0.0529(6) Uani 1 1 d .
Ni2 Ni 0.59770(16) 0.31162(15) 0.44151(16) 0.0493(6) Uani 1 1 d .
Ni3 Ni 0.44777(17) 0.45003(15) 0.69376(16) 0.0512(6) Uani 1 1 d .
Ni4 Ni 0.63995(16) 0.59703(15) 0.63129(16) 0.0496(6) Uani 1 1 d .
Br1 Br 0.4681(3) 1.1291(2) 0.8537(2) 0.1413(12) Uani 1 1 d .
Br2 Br 0.8984(3) 1.2122(2) 0.8598(2) 0.1356(11) Uani 1 1 d .
O1 O 0.6811(8) 0.2399(8) 0.3561(8) 0.055(3) Uani 1 1 d .
O2 O 0.5149(7) 0.4600(7) 0.5972(8) 0.045(2) Uani 1 1 d .
O3 O 0.5403(8) 0.6668(7) 0.7023(8) 0.049(3) Uani 1 1 d .
O4 O 0.7158(7) 0.4509(7) 0.4689(9) 0.050(3) Uani 1 1 d .
O1W O 0.7278(10) 0.3026(11) 0.5945(10) 0.096(4) Uani 1 1 d .
O2W O 0.7413(8) 0.5541(9) 0.7745(8) 0.065(3) Uani 1 1 d .
O3W O 0.6905(11) 1.3327(10) 0.8128(9) 0.091(4) Uani 1 1 d .
O4W O 0.7392(13) 1.0629(14) 0.9606(11) 0.128(6) Uani 1 1 d .
O5W O 1.1615(13) 1.2763(12) 1.0413(12) 0.123(5) Uani 1 1 d .
O6W O 0.7689(17) 0.9058(16) 1.0452(18) 0.200(9) Uani 1 1 d .
O7W O 0.2150(15) 1.0857(11) 0.6697(16) 0.148(7) Uani 1 1 d .
O8W O 0.8402(12) 1.1282(13) 0.4678(11) 0.110(5) Uani 1 1 d .
O9W O 1.0227(12) 1.1902(11) 0.6699(12) 0.123(6) Uani 1 1 d .
N1 N 0.8843(10) 0.4483(12) 0.2935(12) 0.062(4) Uani 1 1 d .
N2 N 0.7488(12) 0.3103(11) 0.3289(11) 0.063(4) Uani 1 1 d .
N3 N 0.7458(13) 0.1626(12) 0.1955(13) 0.084(5) Uani 1 1 d .
H3A H 0.6973 0.1185 0.2087 0.101 Uiso 1 1 calc R
H3B H 0.7709 0.1401 0.1465 0.101 Uiso 1 1 calc R
N4 N 0.4879(10) 0.1697(10) 0.4187(10) 0.048(3) Uani 1 1 d .
N5 N 0.4875(10) 0.3619(9) 0.5180(10) 0.046(3) Uani 1 1 d .
N6 N 0.4084(11) 0.3054(10) 0.6310(11) 0.062(4) Uani 1 1 d .
H6 H 0.3749 0.2572 0.6530 0.074 Uiso 1 1 calc R
N7 N 0.3884(10) 0.4522(10) 0.8007(10) 0.050(3) Uani 1 1 d .
N8 N 0.4949(10) 0.5979(9) 0.7490(10) 0.042(3) Uani 1 1 d .
N9 N 0.5109(10) 0.7420(11) 0.8874(10) 0.064(4) Uani 1 1 d .
H9A H 0.5455 0.7893 0.8651 0.077 Uiso 1 1 calc R
H9B H 0.4968 0.7616 0.9440 0.077 Uiso 1 1 calc R
N10 N 0.7751(10) 0.7339(9) 0.6750(10) 0.046(3) Uani 1 1 d .
N11 N 0.7358(10) 0.5459(10) 0.5490(10) 0.050(3) Uani 1 1 d .
N12 N 0.8695(10) 0.5964(9) 0.4737(10) 0.056(3) Uani 1 1 d .
H12 H 0.9218 0.6421 0.4663 0.067 Uiso 1 1 calc R
C1 C 0.9469(14) 0.5301(16) 0.2799(15) 0.074(5) Uani 1 1 d .
H1 H 0.9656 0.5978 0.3270 0.088 Uiso 1 1 calc R
C2 C 0.9863(16) 0.5184(15) 0.1963(14) 0.074(5) Uani 1 1 d .
H2 H 1.0288 0.5785 0.1872 0.088 Uiso 1 1 calc R
C3 C 0.9641(15) 0.4225(14) 0.1296(15) 0.070(5) Uani 1 1 d .
H3 H 0.9918 0.4156 0.0748 0.084 Uiso 1 1 calc R
C4 C 0.8994(14) 0.3322(16) 0.1419(14) 0.070(5) Uani 1 1 d .
H4 H 0.8811 0.2638 0.0962 0.084 Uiso 1 1 calc R
C5 C 0.8639(15) 0.3519(14) 0.2279(15) 0.066(5) Uani 1 1 d .
C6 C 0.7835(16) 0.2703(16) 0.2531(15) 0.071(5) Uani 1 1 d .
C7 C 0.4729(12) 0.0742(13) 0.3539(12) 0.051(4) Uani 1 1 d .
H7 H 0.5169 0.0709 0.3115 0.061 Uiso 1 1 calc R
C8 C 0.3984(14) -0.0199(12) 0.3440(14) 0.060(5) Uani 1 1 d .
H8 H 0.3942 -0.0856 0.3004 0.072 Uiso 1 1 calc R
C9 C 0.3304(15) -0.0093(13) 0.4037(14) 0.069(5) Uani 1 1 d .
H9 H 0.2753 -0.0703 0.3959 0.083 Uiso 1 1 calc R
C10 C 0.3376(13) 0.0841(12) 0.4738(13) 0.056(4) Uani 1 1 d .
H10 H 0.2919 0.0887 0.5146 0.068 Uiso 1 1 calc R
C11 C 0.4225(13) 0.1735(12) 0.4778(13) 0.051(4) Uani 1 1 d .
C12 C 0.4383(12) 0.2839(12) 0.5464(13) 0.050(4) Uani 1 1 d .
C13 C 0.3268(14) 0.3724(15) 0.8205(13) 0.063(5) Uani 1 1 d .
H13 H 0.3066 0.3033 0.7758 0.076 Uiso 1 1 calc R
C14 C 0.2923(15) 0.3889(17) 0.9043(16) 0.078(6) Uani 1 1 d .
H14 H 0.2513 0.3305 0.9171 0.093 Uiso 1 1 calc R
C15 C 0.3168(14) 0.4898(15) 0.9703(14) 0.064(5) Uani 1 1 d .
H15 H 0.2903 0.4998 1.0259 0.077 Uiso 1 1 calc R
C16 C 0.3808(13) 0.5768(13) 0.9543(13) 0.059(4) Uani 1 1 d .
H16 H 0.3989 0.6462 0.9980 0.070 Uiso 1 1 calc R
C17 C 0.4166(14) 0.5554(14) 0.8701(13) 0.059(4) Uani 1 1 d .
C18 C 0.4794(13) 0.6385(14) 0.8342(14) 0.058(4) Uani 1 1 d .
C19 C 0.7990(13) 0.8250(12) 0.7529(14) 0.060(5) Uani 1 1 d .
H19 H 0.7488 0.8301 0.7894 0.072 Uiso 1 1 calc R
C20 C 0.8920(16) 0.9088(14) 0.7802(14) 0.068(5) Uani 1 1 d .
H20 H 0.9074 0.9693 0.8357 0.082 Uiso 1 1 calc R
C21 C 0.9617(15) 0.9017(14) 0.7247(15) 0.077(6) Uani 1 1 d .
H21 H 1.0243 0.9599 0.7407 0.092 Uiso 1 1 calc R
C22 C 0.9435(13) 0.8107(13) 0.6441(15) 0.069(5) Uani 1 1 d .
H22 H 0.9917 0.8061 0.6056 0.083 Uiso 1 1 calc R
C23 C 0.8487(12) 0.7271(13) 0.6251(13) 0.053(4) Uani 1 1 d .
C24 C 0.8192(15) 0.6191(12) 0.5463(12) 0.052(4) Uani 1 1 d .

loop_
_atom_site_aniso_label
_atom_site_aniso_U_11
_atom_site_aniso_U_22
_atom_site_aniso_U_33
_atom_site_aniso_U_23
_atom_site_aniso_U_13
_atom_site_aniso_U_12
Ni1 0.0583(13) 0.0491(13) 0.0546(15) 0.0110(10) 0.0275(10) 0.0115(9)
Ni2 0.0614(13) 0.0399(12) 0.0501(14) 0.0098(10) 0.0277(10) 0.0102(9)
Ni3 0.0663(13) 0.0414(13) 0.0508(14) 0.0106(10) 0.0303(11) 0.0096(9)
Ni4 0.0578(12) 0.0417(12) 0.0492(14) 0.0064(10) 0.0249(10) 0.0083(9)
Br1 0.158(2) 0.147(3) 0.112(2) -0.0082(18) 0.0617(19) 0.0496(19)
Br2 0.158(2) 0.105(2) 0.138(3) 0.0211(18) 0.059(2) 0.0256(17)
O1 0.060(6) 0.042(6) 0.064(8) 0.012(5) 0.030(6) 0.002(5)
O2 0.059(6) 0.035(6) 0.051(7) -0.005(5) 0.042(5) 0.001(4)
O3 0.069(6) 0.031(6) 0.047(7) 0.007(5) 0.028(5) 0.001(4)
O4 0.034(5) 0.039(6) 0.085(8) 0.008(6) 0.035(5) 0.009(4)
O1W 0.086(9) 0.109(11) 0.083(10) 0.016(8) 0.029(7) 0.019(7)
O2W 0.060(7) 0.091(9) 0.048(7) 0.014(6) 0.026(6) 0.024(6)
O3W 0.118(10) 0.101(10) 0.054(8) 0.001(7) 0.055(7) -0.009(7)
O4W 0.143(13) 0.182(17) 0.056(10) 0.016(10) 0.050(9) 0.022(11)
O5W 0.156(14) 0.137(14) 0.097(12) 0.022(10) 0.080(11) 0.026(10)
O6W 0.187(18) 0.157(19) 0.21(2) -0.031(16) 0.076(16) -0.008(14)
O7W 0.189(15) 0.074(11) 0.27(2) 0.026(12) 0.188(16) 0.041(10)
O8W 0.121(11) 0.148(14) 0.093(11) 0.046(10) 0.060(9) 0.066(10)
O9W 0.118(11) 0.095(11) 0.118(13) -0.008(9) 0.022(10) 0.019(8)
N1 0.048(8) 0.059(10) 0.092(12) 0.017(9) 0.043(8) 0.010(6)
N2 0.085(10) 0.059(10) 0.046(9) -0.002(7) 0.036(8) 0.013(7)
N3 0.101(12) 0.078(12) 0.101(13) 0.026(10) 0.065(10) 0.031(9)
N4 0.063(8) 0.044(8) 0.038(8) 0.009(6) 0.025(6) 0.008(6)
N5 0.062(8) 0.028(7) 0.067(9) 0.021(6) 0.040(7) 0.016(5)
N6 0.099(10) 0.039(8) 0.070(10) 0.023(7) 0.057(9) 0.010(7)
N7 0.069(8) 0.043(8) 0.055(9) 0.015(7) 0.041(7) 0.019(6)
N8 0.058(8) 0.032(7) 0.044(8) 0.001(6) 0.030(6) 0.018(5)
N9 0.073(9) 0.068(10) 0.048(9) -0.002(8) 0.029(7) 0.011(7)
N10 0.056(8) 0.033(7) 0.053(9) 0.010(6) 0.025(7) 0.010(5)
N11 0.041(7) 0.041(8) 0.070(10) 0.013(7) 0.024(7) 0.014(6)
N12 0.066(8) 0.033(7) 0.060(10) 0.001(6) 0.026(7) -0.002(6)
C1 0.061(12) 0.085(15) 0.062(13) -0.005(11) 0.027(10) 0.001(9)
C2 0.102(14) 0.061(13) 0.058(13) 0.009(10) 0.041(11) 0.003(10)
C3 0.102(14) 0.053(12) 0.075(14) 0.020(10) 0.058(11) 0.012(10)
C4 0.073(12) 0.092(15) 0.053(12) 0.001(10) 0.037(10) 0.032(10)
C5 0.084(13) 0.047(11) 0.069(14) 0.022(10) 0.027(10) 0.026(9)
C6 0.087(13) 0.063(13) 0.057(13) 0.020(10) 0.015(10) 0.028(10)
C7 0.051(9) 0.064(12) 0.044(10) 0.007(9) 0.027(8) 0.020(8)
C8 0.082(12) 0.034(10) 0.077(13) 0.003(8) 0.049(10) 0.020(8)
C9 0.080(12) 0.048(11) 0.058(13) -0.004(9) 0.020(10) -0.002(9)
C10 0.081(11) 0.047(10) 0.057(12) 0.012(9) 0.044(9) 0.018(8)
C11 0.076(11) 0.038(9) 0.049(11) 0.023(8) 0.032(9) 0.008(7)
C12 0.049(9) 0.044(10) 0.063(12) 0.018(9) 0.024(8) 0.016(7)
C13 0.072(11) 0.080(13) 0.046(11) 0.026(9) 0.032(9) 0.007(9)
C14 0.076(13) 0.090(16) 0.067(14) 0.028(12) 0.027(11) 0.014(10)
C15 0.081(12) 0.071(13) 0.059(13) 0.030(10) 0.039(10) 0.029(10)
C16 0.075(11) 0.056(11) 0.050(11) 0.008(9) 0.033(9) 0.017(9)
C17 0.083(12) 0.062(12) 0.055(12) 0.021(9) 0.042(10) 0.042(9)
C18 0.056(10) 0.062(12) 0.053(12) 0.006(10) 0.020(8) 0.026(8)
C19 0.062(11) 0.042(10) 0.079(13) 0.008(9) 0.034(9) 0.015(8)
C20 0.097(14) 0.056(12) 0.063(13) 0.010(9) 0.054(11) -0.003(9)
C21 0.075(13) 0.053(12) 0.070(14) -0.002(10) 0.012(10) -0.017(9)
C22 0.043(10) 0.059(12) 0.089(15) 0.009(10) 0.021(9) -0.013(8)
C23 0.032(9) 0.069(12) 0.050(11) 0.010(9) 0.009(7) 0.021(7)
C24 0.083(12) 0.045(10) 0.026(9) -0.002(7) 0.023(8) 0.019(8)

loop_
_atom_type_symbol
_atom_type_description
_atom_type_scat_dispersion_real
_atom_type_scat_dispersion_imag
_atom_type_scat_source
C C 0.0033 0.0016 'International Tables Vol C Tables 4.2.6.8 and 6.1.1.4'
H H 0.0000 0.0000 'International Tables Vol C Tables 4.2.6.8 and 6.1.1.4'
N N 0.0061 0.0033 'International Tables Vol C Tables 4.2.6.8 and 6.1.1.4'
O O 0.0106 0.0060 'International Tables Vol C Tables 4.2.6.8 and 6.1.1.4'
Br Br -0.2901 2.4595 'International Tables Vol C Tables 4.2.6.8 and 6.1.1.4'
Ni Ni 0.3393 1.1124 'International Tables Vol C Tables 4.2.6.8 and 6.1.1.4'

loop_
_geom_angle_atom_site_label_1
_geom_angle_atom_site_label_2
_geom_angle_atom_site_label_3
_geom_angle
_geom_angle_site_symmetry_3
O4 Ni1 N12 84.4(5) .
O4 Ni1 N2 89.4(5) .
N12 Ni1 N2 172.8(6) .
O4 Ni1 N1 169.5(5) .
N12 Ni1 N1 102.9(6) .
N2 Ni1 N1 83.7(6) .
O1 Ni2 N4 92.1(5) .
O1 Ni2 O4 86.5(4) .
N4 Ni2 O4 176.9(4) .
O1 Ni2 N5 170.1(4) .
N4 Ni2 N5 78.5(5) .
O4 Ni2 N5 103.1(4) .
O1 Ni2 O1W 93.5(5) .
N4 Ni2 O1W 94.1(5) .
O4 Ni2 O1W 83.3(5) .
N5 Ni2 O1W 90.0(5) .
O1 Ni2 O3 92.6(4) 2_666
N4 Ni2 O3 87.2(4) 2_666
O4 Ni2 O3 95.6(4) 2_666
N5 Ni2 O3 84.2(4) 2_666
O1W Ni2 O3 173.6(4) 2_666
O2 Ni3 N6 84.4(5) .
O2 Ni3 N8 90.2(5) .
N6 Ni3 N8 174.7(6) .
O2 Ni3 N7 174.7(5) .
N6 Ni3 N7 100.5(6) .
N8 Ni3 N7 84.8(5) .
N11 Ni4 O3 171.3(4) .
N11 Ni4 O2 101.7(4) .
O3 Ni4 O2 83.6(4) .
N11 Ni4 N10 78.3(5) .
O3 Ni4 N10 96.9(4) .
O2 Ni4 N10 176.2(4) .
N11 Ni4 O2W 95.3(4) .
O3 Ni4 O2W 91.8(4) .
O2 Ni4 O2W 86.7(4) .
N10 Ni4 O2W 89.4(4) .
N11 Ni4 N5 90.2(4) 2_666
O3 Ni4 N5 83.0(4) 2_666
O2 Ni4 N5 88.5(4) 2_666
N10 Ni4 N5 95.3(4) 2_666
O2W Ni4 N5 173.4(4) 2_666
N2 O1 Ni2 113.2(9) .
N5 O2 Ni3 113.7(7) .
N5 O2 Ni4 128.2(7) .
Ni3 O2 Ni4 117.0(4) .
N8 O3 Ni4 110.6(7) .
N8 O3 Ni2 111.9(7) 2_666
Ni4 O3 Ni2 98.5(4) 2_666
N11 O4 Ni1 115.8(7) .
N11 O4 Ni2 124.0(8) .
Ni1 O4 Ni2 120.1(5) .
C1 N1 C5 117.7(16) .
C1 N1 Ni1 125.4(13) .
C5 N1 Ni1 116.7(12) .
C6 N2 O1 116.8(14) .
C6 N2 Ni1 115.5(13) .
O1 N2 Ni1 127.5(10) .
C6 N3 H3A 120.0 .
C6 N3 H3B 120.0 .
H3A N3 H3B 120.0 .
C7 N4 C11 116.4(13) .
C7 N4 Ni2 128.8(11) .
C11 N4 Ni2 114.8(10) .
C12 N5 O2 109.1(12) .
C12 N5 Ni2 112.1(10) .
O2 N5 Ni2 126.1(7) .
C12 N5 Ni4 113.8(9) 2_666
O2 N5 Ni4 100.4(7) 2_666
Ni2 N5 Ni4 93.4(5) 2_666
C12 N6 Ni3 111.4(10) .
C12 N6 H6 124.3 .
Ni3 N6 H6 124.3 .
C13 N7 C17 117.2(14) .
C13 N7 Ni3 129.9(12) .
C17 N7 Ni3 113.0(10) .
C18 N8 O3 118.0(13) .
C18 N8 Ni3 118.0(12) .
O3 N8 Ni3 124.0(9) .
C18 N9 H9A 120.0 .
C18 N9 H9B 120.0 .
H9A N9 H9B 120.0 .
C23 N10 C19 117.6(13) .
C23 N10 Ni4 115.6(10) .
C19 N10 Ni4 126.6(11) .
C24 N11 O4 108.0(12) .
C24 N11 Ni4 117.1(10) .
O4 N11 Ni4 132.8(8) .
C24 N12 Ni1 111.0(10) .
C24 N12 H12 124.5 .
Ni1 N12 H12 124.5 .
N1 C1 C2 121.4(17) .
N1 C1 H1 119.3 .
C2 C1 H1 119.3 .
C3 C2 C1 120.9(18) .
C3 C2 H2 119.6 .
C1 C2 H2 119.6 .
C2 C3 C4 119.9(18) .
C2 C3 H3 120.0 .
C4 C3 H3 120.0 .
C3 C4 C5 115.0(17) .
C3 C4 H4 122.5 .
C5 C4 H4 122.5 .
N1 C5 C4 125.0(18) .
N1 C5 C6 108.9(17) .
C4 C5 C6 125.8(17) .
N2 C6 N3 123.4(18) .
N2 C6 C5 115.1(17) .
N3 C6 C5 121.5(18) .
N4 C7 C8 125.9(14) .
N4 C7 H7 117.1 .
C8 C7 H7 117.1 .
C7 C8 C9 114.7(15) .
C7 C8 H8 122.7 .
C9 C8 H8 122.7 .
C10 C9 C8 125.1(16) .
C10 C9 H9 117.4 .
C8 C9 H9 117.4 .
C9 C10 C11 113.1(15) .
C9 C10 H10 123.5 .
C11 C10 H10 123.5 .
N4 C11 C10 124.7(15) .
N4 C11 C12 114.6(13) .
C10 C11 C12 120.6(14) .
N5 C12 N6 120.2(14) .
N5 C12 C11 113.8(15) .
N6 C12 C11 125.9(14) .
N7 C13 C14 121.7(18) .
N7 C13 H13 119.1 .
C14 C13 H13 119.1 .
C13 C14 C15 121.3(19) .
C13 C14 H14 119.4 .
C15 C14 H14 119.3 .
C14 C15 C16 120.0(18) .
C14 C15 H15 120.0 .
C16 C15 H15 120.0 .
C17 C16 C15 116.4(16) .
C17 C16 H16 121.8 .
C15 C16 H16 121.8 .
C16 C17 N7 123.3(16) .
C16 C17 C18 125.1(15) .
N7 C17 C18 111.3(14) .
N8 C18 N9 126.7(17) .
N8 C18 C17 112.5(15) .
N9 C18 C17 120.8(16) .
N10 C19 C20 123.3(16) .
N10 C19 H19 118.4 .
C20 C19 H19 118.4 .
C21 C20 C19 117.8(17) .
C21 C20 H20 121.1 .
C19 C20 H20 121.1 .
C20 C21 C22 122.4(16) .
C20 C21 H21 118.8 .
C22 C21 H21 118.8 .
C21 C22 C23 115.5(17) .
C21 C22 H22 122.3 .
C23 C22 H22 122.3 .
N10 C23 C22 123.3(15) .
N10 C23 C24 113.1(14) .
C22 C23 C24 123.6(16) .
N11 C24 N12 120.6(13) .
N11 C24 C23 114.7(15) .
N12 C24 C23 124.6(15) .

loop_
_geom_bond_atom_site_label_1
_geom_bond_atom_site_label_2
_geom_bond_distance
_geom_bond_site_symmetry_2
Ni1 O4 1.821(9) .
Ni1 N12 1.827(12) .
Ni1 N2 1.852(14) .
Ni1 N1 1.909(14) .
Ni2 O1 2.011(10) .
Ni2 N4 2.023(12) .
Ni2 O4 2.033(9) .
Ni2 N5 2.101(11) .
Ni2 O1W 2.147(12) .
Ni2 O3 2.163(10) 2_666
Ni3 O2 1.816(9) .
Ni3 N6 1.825(13) .
Ni3 N8 1.847(11) .
Ni3 N7 1.864(12) .
Ni4 N11 2.009(12) .
Ni4 O3 2.036(10) .
Ni4 O2 2.037(8) .
Ni4 N10 2.081(11) .
Ni4 O2W 2.114(10) .
Ni4 N5 2.269(12) 2_666
O1 N2 1.345(16) .
O2 N5 1.420(13) .
O3 N8 1.359(14) .
O3 Ni2 2.163(10) 2_666
O4 N11 1.415(15) .
N1 C1 1.30(2) .
N1 C5 1.33(2) .
N2 C6 1.31(2) .
N3 C6 1.39(2) .
N3 H3A 0.8600 .
N3 H3B 0.8600 .
N4 C7 1.330(17) .
N4 C11 1.338(18) .
N5 C12 1.297(17) .
N5 Ni4 2.269(12) 2_666
N6 C12 1.337(19) .
N6 H6 0.8600 .
N7 C13 1.322(18) .
N7 C17 1.406(19) .
N8 C18 1.284(19) .
N9 C18 1.329(19) .
N9 H9A 0.8600 .
N9 H9B 0.8600 .
N10 C23 1.327(18) .
N10 C19 1.354(18) .
N11 C24 1.314(18) .
N12 C24 1.365(18) .
N12 H12 0.8600 .
C1 C2 1.39(2) .
C1 H1 0.9300 .
C2 C3 1.33(2) .
C2 H2 0.9300 .
C3 C4 1.39(2) .
C3 H3 0.9300 .
C4 C5 1.40(2) .
C4 H4 0.9300 .
C5 C6 1.52(2) .
C7 C8 1.37(2) .
C7 H7 0.9300 .
C8 C9 1.37(2) .
C8 H8 0.9300 .
C9 C10 1.37(2) .
C9 H9 0.9300 .
C10 C11 1.426(19) .
C10 H10 0.9300 .
C11 C12 1.50(2) .
C13 C14 1.36(2) .
C13 H13 0.9300 .
C14 C15 1.37(2) .
C14 H14 0.9300 .
C15 C16 1.38(2) .
C15 H15 0.9300 .
C16 C17 1.38(2) .
C16 H16 0.9300 .
C17 C18 1.50(2) .
C19 C20 1.35(2) .
C19 H19 0.9300 .
C20 C21 1.34(2) .
C20 H20 0.9300 .
C21 C22 1.39(2) .
C21 H21 0.9300 .
C22 C23 1.39(2) .
C22 H22 0.9300 .
C23 C24 1.51(2) .

loop_
_geom_torsion_atom_site_label_1
_geom_torsion_atom_site_label_2
_geom_torsion_atom_site_label_3
_geom_torsion_atom_site_label_4
_geom_torsion
_geom_torsion_site_symmetry_1
_geom_torsion_site_symmetry_4
N4 Ni2 O1 N2 166.1(9) . .
O4 Ni2 O1 N2 -16.7(9) . .
N5 Ni2 O1 N2 150(2) . .
O1W Ni2 O1 N2 -99.7(9) . .
O3 Ni2 O1 N2 78.8(9) 2_666 .
N6 Ni3 O2 N5 9.1(8) . .
N8 Ni3 O2 N5 -171.1(8) . .
N7 Ni3 O2 N5 166(5) . .
N6 Ni3 O2 Ni4 -160.3(6) . .
N8 Ni3 O2 Ni4 19.4(6) . .
N7 Ni3 O2 Ni4 -3(5) . .
N11 Ni4 O2 N5 -12.0(10) . .
O3 Ni4 O2 N5 161.0(10) . .
N10 Ni4 O2 N5 -101(7) . .
O2W Ni4 O2 N5 -106.8(9) . .
N5 Ni4 O2 N5 77.9(10) 2_666 .
N11 Ni4 O2 Ni3 155.6(5) . .
O3 Ni4 O2 Ni3 -31.4(5) . .
N10 Ni4 O2 Ni3 67(7) . .
O2W Ni4 O2 Ni3 60.9(5) . .
N5 Ni4 O2 Ni3 -114.5(6) 2_666 .
N11 Ni4 O3 N8 163(3) . .
O2 Ni4 O3 N8 35.2(8) . .
N10 Ni4 O3 N8 -141.0(8) . .
O2W Ni4 O3 N8 -51.3(8) . .
N5 Ni4 O3 N8 124.5(8) 2_666 .
N11 Ni4 O3 Ni2 46(3) . 2_666
O2 Ni4 O3 Ni2 -82.1(4) . 2_666
N10 Ni4 O3 Ni2 101.7(4) . 2_666
O2W Ni4 O3 Ni2 -168.6(4) . 2_666
N5 Ni4 O3 Ni2 7.2(4) 2_666 2_666
N12 Ni1 O4 N11 -3.4(9) . .
N2 Ni1 O4 N11 172.8(9) . .
N1 Ni1 O4 N11 -138(3) . .
N12 Ni1 O4 Ni2 -179.7(6) . .
N2 Ni1 O4 Ni2 -3.4(7) . .
N1 Ni1 O4 Ni2 46(3) . .
O1 Ni2 O4 N11 -165.2(9) . .
N4 Ni2 O4 N11 -102(9) . .
N5 Ni2 O4 N11 17.2(10) . .
O1W Ni2 O4 N11 -71.2(9) . .
O3 Ni2 O4 N11 102.5(9) 2_666 .
O1 Ni2 O4 Ni1 10.7(6) . .
N4 Ni2 O4 Ni1 74(9) . .
N5 Ni2 O4 Ni1 -166.9(5) . .
O1W Ni2 O4 Ni1 104.7(6) . .
O3 Ni2 O4 Ni1 -81.6(6) 2_666 .
O4 Ni1 N1 C1 125(3) . .
N12 Ni1 N1 C1 -8.0(15) . .
N2 Ni1 N1 C1 175.0(15) . .
O4 Ni1 N1 C5 -51(3) . .
N12 Ni1 N1 C5 175.9(11) . .
N2 Ni1 N1 C5 -1.2(12) . .
Ni2 O1 N2 C6 -164.7(12) . .
Ni2 O1 N2 Ni1 21.3(15) . .
O4 Ni1 N2 C6 174.3(13) . .
N12 Ni1 N2 C6 -154(4) . .
N1 Ni1 N2 C6 2.4(13) . .
O4 Ni1 N2 O1 -11.6(13) . .
N12 Ni1 N2 O1 20(5) . .
N1 Ni1 N2 O1 176.4(13) . .
O1 Ni2 N4 C7 -9.4(12) . .
O4 Ni2 N4 C7 -72(9) . .
N5 Ni2 N4 C7 167.7(13) . .
O1W Ni2 N4 C7 -103.1(12) . .
O3 Ni2 N4 C7 83.1(12) 2_666 .
O1 Ni2 N4 C11 170.1(10) . .
O4 Ni2 N4 C11 107(9) . .
N5 Ni2 N4 C11 -12.7(10) . .
O1W Ni2 N4 C11 76.4(11) . .
O3 Ni2 N4 C11 -97.3(10) 2_666 .
Ni3 O2 N5 C12 -11.4(12) . .
Ni4 O2 N5 C12 156.6(9) . .
Ni3 O2 N5 Ni2 -149.5(6) . .
Ni4 O2 N5 Ni2 18.5(14) . .
Ni3 O2 N5 Ni4 108.4(6) . 2_666
Ni4 O2 N5 Ni4 -83.6(8) . 2_666
O1 Ni2 N5 C12 39(3) . .
N4 Ni2 N5 C12 22.2(10) . .
O4 Ni2 N5 C12 -155.0(10) . .
O1W Ni2 N5 C12 -72.0(11) . .
O3 Ni2 N5 C12 110.5(11) 2_666 .
O1 Ni2 N5 O2 176(2) . .
N4 Ni2 N5 O2 159.3(10) . .
O4 Ni2 N5 O2 -18.0(10) . .
O1W Ni2 N5 O2 65.1(10) . .
O3 Ni2 N5 O2 -112.4(10) 2_666 .
O1 Ni2 N5 Ni4 -78(3) . 2_666
N4 Ni2 N5 Ni4 -95.3(5) . 2_666
O4 Ni2 N5 Ni4 87.5(4) . 2_666
O1W Ni2 N5 Ni4 170.6(5) . 2_666
O3 Ni2 N5 Ni4 -6.9(4) 2_666 2_666
O2 Ni3 N6 C12 -4.9(11) . .
N8 Ni3 N6 C12 -8(7) . .
N7 Ni3 N6 C12 177.2(10) . .
O2 Ni3 N7 C13 -162(5) . .
N6 Ni3 N7 C13 -4.6(15) . .
N8 Ni3 N7 C13 175.9(14) . .
O2 Ni3 N7 C17 18(6) . .
N6 Ni3 N7 C17 174.5(10) . .
N8 Ni3 N7 C17 -5.0(10) . .
Ni4 O3 N8 C18 148.7(10) . .
Ni2 O3 N8 C18 -102.6(12) 2_666 .
Ni4 O3 N8 Ni3 -34.2(11) . .
Ni2 O3 N8 Ni3 74.6(10) 2_666 .
O2 Ni3 N8 C18 -172.9(11) . .
N6 Ni3 N8 C18 -170(6) . .
N7 Ni3 N8 C18 5.1(11) . .
O2 Ni3 N8 O3 10.0(10) . .
N6 Ni3 N8 O3 13(6) . .
N7 Ni3 N8 O3 -172.1(10) . .
N11 Ni4 N10 C23 5.3(10) . .
O3 Ni4 N10 C23 -167.4(10) . .
O2 Ni4 N10 C23 95(7) . .
O2W Ni4 N10 C23 100.8(10) . .
N5 Ni4 N10 C23 -83.8(10) 2_666 .
N11 Ni4 N10 C19 -170.4(13) . .
O3 Ni4 N10 C19 16.9(12) . .
O2 Ni4 N10 C19 -81(7) . .
O2W Ni4 N10 C19 -74.9(12) . .
N5 Ni4 N10 C19 100.5(12) 2_666 .
Ni1 O4 N11 C24 2.5(14) . .
Ni2 O4 N11 C24 178.6(9) . .
Ni1 O4 N11 Ni4 165.2(7) . .
Ni2 O4 N11 Ni4 -18.7(16) . .
O3 Ni4 N11 C24 47(3) . .
O2 Ni4 N11 C24 174.1(11) . .
N10 Ni4 N11 C24 -9.9(11) . .
O2W Ni4 N11 C24 -98.2(11) . .
N5 Ni4 N11 C24 85.5(11) 2_666 .
O3 Ni4 N11 O4 -114(3) . .
O2 Ni4 N11 O4 12.6(12) . .
N10 Ni4 N11 O4 -171.4(13) . .
O2W Ni4 N11 O4 100.3(12) . .
N5 Ni4 N11 O4 -76.0(12) 2_666 .
O4 Ni1 N12 C24 3.4(10) . .
N2 Ni1 N12 C24 -28(5) . .
N1 Ni1 N12 C24 175.7(10) . .
C5 N1 C1 C2 3(3) . .
Ni1 N1 C1 C2 -173.1(13) . .
N1 C1 C2 C3 -2(3) . .
C1 C2 C3 C4 1(3) . .
C2 C3 C4 C5 -1(3) . .
C1 N1 C5 C4 -3(3) . .
Ni1 N1 C5 C4 173.1(13) . .
C1 N1 C5 C6 -176.5(15) . .
Ni1 N1 C5 C6 0.0(17) . .
C3 C4 C5 N1 2(3) . .
C3 C4 C5 C6 174.2(15) . .
O1 N2 C6 N3 5(2) . .
Ni1 N2 C6 N3 -180.0(12) . .
O1 N2 C6 C5 -177.7(12) . .
Ni1 N2 C6 C5 -3.0(19) . .
N1 C5 C6 N2 2(2) . .
C4 C5 C6 N2 -171.2(16) . .
N1 C5 C6 N3 179.0(14) . .
C4 C5 C6 N3 6(3) . .
C11 N4 C7 C8 -1(2) . .
Ni2 N4 C7 C8 178.5(12) . .
N4 C7 C8 C9 4(2) . .
C7 C8 C9 C10 -4(3) . .
C8 C9 C10 C11 2(2) . .
C7 N4 C11 C10 -2(2) . .
Ni2 N4 C11 C10 178.9(11) . .
C7 N4 C11 C12 -177.5(12) . .
Ni2 N4 C11 C12 2.8(16) . .
C9 C10 C11 N4 1(2) . .
C9 C10 C11 C12 177.1(14) . .
O2 N5 C12 N6 7.8(18) . .
Ni2 N5 C12 N6 152.2(11) . .
Ni4 N5 C12 N6 -103.4(14) 2_666 .
O2 N5 C12 C11 -171.1(10) . .
Ni2 N5 C12 C11 -26.7(15) . .
Ni4 N5 C12 C11 77.7(13) 2_666 .
Ni3 N6 C12 N5 -0.7(18) . .
Ni3 N6 C12 C11 178.0(11) . .
N4 C11 C12 N5 16.6(18) . .
C10 C11 C12 N5 -159.6(14) . .
N4 C11 C12 N6 -162.2(14) . .
C10 C11 C12 N6 22(2) . .
C17 N7 C13 C14 0(2) . .
Ni3 N7 C13 C14 178.8(12) . .
N7 C13 C14 C15 2(3) . .
C13 C14 C15 C16 -2(3) . .
C14 C15 C16 C17 0(2) . .
C15 C16 C17 N7 2(2) . .
C15 C16 C17 C18 175.8(15) . .
C13 N7 C17 C16 -2(2) . .
Ni3 N7 C17 C16 179.2(12) . .
C13 N7 C17 C18 -176.5(13) . .
Ni3 N7 C17 C18 4.3(15) . .
O3 N8 C18 N9 -5(2) . .
Ni3 N8 C18 N9 177.7(11) . .
O3 N8 C18 C17 173.6(11) . .
Ni3 N8 C18 C17 -3.7(17) . .
C16 C17 C18 N8 -175.3(15) . .
N7 C17 C18 N8 -0.5(18) . .
C16 C17 C18 N9 3(2) . .
N7 C17 C18 N9 178.2(12) . .
C23 N10 C19 C20 1(2) . .
Ni4 N10 C19 C20 176.8(13) . .
N10 C19 C20 C21 2(3) . .
C19 C20 C21 C22 -2(3) . .
C20 C21 C22 C23 0(3) . .
C19 N10 C23 C22 -4(2) . .
Ni4 N10 C23 C22 179.9(12) . .
C19 N10 C23 C24 175.5(12) . .
Ni4 N10 C23 C24 -0.6(16) . .
C21 C22 C23 N10 4(2) . .
C21 C22 C23 C24 -176.0(15) . .
O4 N11 C24 N12 0.5(19) . .
Ni4 N11 C24 N12 -165.4(11) . .
O4 N11 C24 C23 178.3(11) . .
Ni4 N11 C24 C23 12.4(17) . .
Ni1 N12 C24 N11 -3.1(18) . .
Ni1 N12 C24 C23 179.3(11) . .
N10 C23 C24 N11 -7.6(19) . .
C22 C23 C24 N11 172.0(15) . .
N10 C23 C24 N12 170.2(14) . .
C22 C23 C24 N12 -10(2) . .
